data_1546876
loop_
_publ_author_name
'Jiang, Lin'
'Liu, Yue'
'Liu, Xin'
'Tian, Jinlei'
'Yan, Shiping'

_publ_section_title
;
 Three series of heterometallic Ni <sup>II</sup> --Ln <sup>III</sup>
 Schiff base complexes: synthesis, crystal structures and magnetic
 characterization
;
_journal_issue 37
_journal_name_full 'Dalton Transactions'
_journal_page_first 12558
_journal_page_last 12573
_journal_paper_doi 10.1039/C7DT02351K
_journal_volume 46
_journal_year 2017
_chemical_formula_moiety 'C64 H53 Eu N2 Ni O11, 2(C H2 Cl2)'
_chemical_formula_sum 'C66 H57 Cl4 Eu N2 Ni O11'
_chemical_formula_weight 1406.60
_space_group_crystal_system triclinic
_space_group_IT_number 2
_space_group_name_Hall '-P 1'
_space_group_name_H-M_alt 'P -1'
_symmetry_space_group_name_Hall '-P 1'
_symmetry_space_group_name_H-M 'P -1'
_atom_sites_solution_hydrogens geom
_atom_sites_solution_primary direct
_audit_creation_date 2017-07-31
_audit_creation_method
;
  Olex2 1.2
  (compiled Dec  5 2012 16:20:19, GUI svn.r4385)
;
_audit_update_record
;
2017-08-14 deposited with the CCDC.
2017-08-24 downloaded from the CCDC.
;
_cell_angle_alpha 81.784(4)
_cell_angle_beta 83.709(4)
_cell_angle_gamma 76.878(4)
_cell_formula_units_Z 2
_cell_length_a 11.2622(8)
_cell_length_b 12.6894(11)
_cell_length_c 23.490(2)
_cell_measurement_reflns_used 10062
_cell_measurement_temperature 113(2)
_cell_measurement_theta_max 27.5
_cell_measurement_theta_min 3.0
_cell_volume 3225.4(5)
_computing_cell_refinement 'CrystalClear-SM Expert 2.1 b42 (Rigaku, 2015)'
_computing_data_collection 'CrystalClear-SM Expert 2.1 b42 (Rigaku, 2015)'
_computing_data_reduction 'CrystalClear-SM Expert 2.1 b42 (Rigaku, 2015)'
_computing_molecular_graphics
;
O. V. Dolomanov, L. J. Bourhis, R. J. Gildea, J. A. K. Howard and H. Puschmann,
OLEX2: a complete structure solution, refinement and analysis program.
J. Appl. Cryst. (2009). 42, 339-341.
;
_computing_publication_material
;
O. V. Dolomanov, L. J. Bourhis, R. J. Gildea, J. A. K. Howard and H. Puschmann,
OLEX2: a complete structure solution, refinement and analysis program.
J. Appl. Cryst. (2009). 42, 339-341.
;
_computing_structure_refinement
;
XL, G.M. Sheldrick, Acta Cryst.
(2008). A64, 112-122
;
_computing_structure_solution
;
XS, G.M. Sheldrick, Acta Cryst.
(2008). A64, 112-122
;
_diffrn_ambient_temperature 113(2)
_diffrn_measured_fraction_theta_full 0.989
_diffrn_measured_fraction_theta_max 0.986
_diffrn_radiation_type MoK\a
_diffrn_radiation_wavelength 0.71075
_diffrn_reflns_av_R_equivalents 0.0324
_diffrn_reflns_av_unetI/netI 0.0311
_diffrn_reflns_Laue_measured_fraction_full 0.989
_diffrn_reflns_Laue_measured_fraction_max 0.986
_diffrn_reflns_limit_h_max -13
_diffrn_reflns_limit_h_min 13
_diffrn_reflns_limit_k_max -15
_diffrn_reflns_limit_k_min 15
_diffrn_reflns_limit_l_max -28
_diffrn_reflns_limit_l_min 28
_diffrn_reflns_number 12674
_diffrn_reflns_point_group_measured_fraction_full 0.989
_diffrn_reflns_point_group_measured_fraction_max 0.986
_diffrn_reflns_theta_full 25.242
_diffrn_reflns_theta_max 26.000
_diffrn_reflns_theta_min 3.038
_exptl_absorpt_coefficient_mu 1.480
_exptl_absorpt_correction_type multi-scan
_exptl_absorpt_process_details SADABS
_exptl_crystal_colour green
_exptl_crystal_density_diffrn 1.448
_exptl_crystal_F_000 1428
_exptl_crystal_size_max 0.25
_exptl_crystal_size_mid 0.21
_exptl_crystal_size_min 0.20
_exptl_transmission_factor_max 0.744
_exptl_transmission_factor_min 0.698
_refine_diff_density_max 1.931
_refine_diff_density_min -3.863
_refine_diff_density_rms 0.173
_refine_ls_extinction_method none
_refine_ls_goodness_of_fit_ref 1.072
_refine_ls_hydrogen_treatment constr
_refine_ls_matrix_type full
_refine_ls_number_parameters 769
_refine_ls_number_reflns 12498
_refine_ls_number_restraints 0
_refine_ls_restrained_S_all 1.072
_refine_ls_R_factor_all 0.0654
_refine_ls_R_factor_gt 0.0620
_refine_ls_shift/su_max 0.001
_refine_ls_shift/su_mean 0.000
_refine_ls_structure_factor_coef Fsqd
_refine_ls_weighting_details 'w=1/[\s^2^(Fo^2^)+(0.1000P)^2^+30.0000P] where P=(Fo^2^+2Fc^2^)/3'
_refine_ls_weighting_scheme calc
_refine_ls_wR_factor_gt 0.1858
_refine_ls_wR_factor_ref 0.1878
_reflns_Friedel_coverage 0.000
_reflns_number_gt 11638
_reflns_number_total 12674
_reflns_threshold_expression 'I > 2\s(I)'
_cod_data_source_file c7dt02351k2.cif
_cod_data_source_block m20160117b_sq_d_sq
_cod_depositor_comments
;
The following automatic conversions were performed:

'_exptl_absorpt_correction_type' value 'Multi-scan' changed to
'multi-scan' according to
/home/data/users/saulius/crontab/automatic-downloads/rss-feeds/RSC/lib/dictionaries/cif_core.dic
dictionary named 'cif_core.dic' version 2.4.2 from 2011-04-26.

Automatic conversion script
Id: cif_fix_values 4973 2017-02-22 13:04:09Z antanas 
;
_cod_database_code 1546876
_olex2_refinement_description
;
1. Fixed Uiso
 At 1.2 times of:
  H32 of C32, H50 of C50, H64 of C64, H37 of C37, H23 of C23, H56 of C56, H47
  of C47, H49 of C49, H54 of C54, H39 of C39, H65 of C65, H8 of C8, H4 of C4,
  H41 of C41, H24 of C24, H55 of C55, H38 of C38, H43 of C43, H6 of C6, H14 of
  C14, H15 of C15, H5 of C5, H46 of C46, H10 of C10, H48 of C48, H31 of C31,
  H61 of C61, {H9A,H9B} of C9, H58 of C58, H12 of C12, H40 of C40, H21 of C21,
  H16 of C16, H35 of C35, H27 of C27, H52 of C52, H53 of C53, H62 of C62, H25
  of C25, {H67A,H67B} of C67, {H11A,H11B} of C11, H33 of C33, H63 of C63, H34
  of C34, H22 of C22, {H66A,H66B} of C66
 At 1.5 times of:
  {H19A,H19B,H19C} of C19, H3 of O3, {H1A,H1B,H1C} of C1
2.a Ternary CH refined with riding coordinates:
 C10(H10)
2.b Secondary CH2 refined with riding coordinates:
 C9(H9A,H9B), C67(H67A,H67B), C11(H11A,H11B), C66(H66A,H66B)
2.c Aromatic/amide H refined with riding coordinates:
 C43(H43), C55(H55), C38(H38), C39(H39), C54(H54), C49(H49), C47(H47),
 C50(H50), C64(H64), C37(H37), C56(H56), C23(H23), C32(H32), C65(H65), C8(H8),
 C4(H4), C41(H41), C24(H24), C6(H6), C14(H14), C15(H15), C5(H5), C46(H46),
 C48(H48), C31(H31), C61(H61), C58(H58), C12(H12), C40(H40), C21(H21), C16(H16),
  C35(H35), C27(H27), C52(H52), C53(H53), C62(H62), C25(H25), C33(H33),
 C63(H63), C34(H34), C22(H22)
2.d Idealised Me refined as rotating group:
 C19(H19A,H19B,H19C), C1(H1A,H1B,H1C)
2.e Idealised tetrahedral OH refined as rotating group:
 O3(H3)
;
_shelx_shelxl_version_number 2014/7
_shelx_space_group_comment
;
The symmetry employed for this shelxl refinement is uniquely defined
by the following loop, which should always be used as a source of
symmetry information in preference to the above space-group names.
They are only intended as comments.
;

loop_
_space_group_symop_operation_xyz
'x, y, z'
'-x, -y, -z'

loop_
_atom_site_label
_atom_site_type_symbol
_atom_site_fract_x
_atom_site_fract_y
_atom_site_fract_z
_atom_site_U_iso_or_equiv
_atom_site_adp_type
_atom_site_occupancy
_atom_site_site_symmetry_order
_atom_site_calc_flag
_atom_site_refinement_flags_posn
_atom_site_refinement_flags_adp
Eu Eu 0.77475(3) 0.21420(2) 0.28036(2) 0.01692(11) Uani 1 1 d . .
Cl4 Cl 0.7314(3) 0.3712(2) 0.56747(17) 0.0823(10) Uani 1 1 d . .
Cl3 Cl 0.9512(3) 0.2145(4) 0.53829(15) 0.0964(13) Uani 1 1 d . .
Cl2 Cl 0.7575(4) -0.1338(3) 0.17975(19) 0.1032(12) Uani 1 1 d . .
O2 O 0.7881(4) 0.1995(4) 0.17772(18) 0.0206(9) Uani 1 1 d . .
O10 O 0.5733(4) 0.3071(4) 0.28606(19) 0.0208(9) Uani 1 1 d . .
O9 O 0.8546(4) 0.0253(3) 0.28471(19) 0.0209(9) Uani 1 1 d . .
O5 O 0.9793(4) 0.1563(4) 0.34156(19) 0.0250(10) Uani 1 1 d . .
O4 O 0.9704(4) 0.2223(3) 0.23432(18) 0.0189(8) Uani 1 1 d . .
O11 O 0.7604(4) 0.3504(4) 0.33961(19) 0.0215(9) Uani 1 1 d . .
O8 O 0.7069(4) 0.1314(4) 0.36932(19) 0.0221(9) Uani 1 1 d . .
O7 O 0.7924(4) 0.3942(4) 0.20302(19) 0.0220(9) Uani 1 1 d . .
O1 O 0.6256(4) 0.1141(4) 0.23719(19) 0.0214(9) Uani 1 1 d . .
O6 O 1.0316(4) 0.3988(4) 0.1465(2) 0.0257(10) Uani 1 1 d . .
O3 O 1.1545(5) 0.3487(5) 0.0446(2) 0.0420(13) Uani 1 1 d . .
H3 H 1.1493 0.3427 0.0799 0.063 Uiso 1 1 calc R U
N1 N 0.8508(5) 0.3400(5) 0.0774(2) 0.0261(12) Uani 1 1 d . .
C36 C 0.7066(6) 0.4784(5) 0.4074(3) 0.0228(13) Uani 1 1 d . .
C43 C 0.5469(6) 0.4050(5) 0.3669(3) 0.0231(13) Uani 1 1 d . .
H43 H 0.4901 0.4393 0.3939 0.028 Uiso 1 1 calc R U
C3 C 0.5895(6) 0.1702(5) 0.1851(3) 0.0228(13) Uani 1 1 d . .
C60 C 0.9379(6) -0.1624(5) 0.3060(3) 0.0218(12) Uani 1 1 d . .
C30 C 0.6770(6) 0.5597(5) 0.2319(3) 0.0254(13) Uani 1 1 d . .
N2 N 1.0590(5) 0.1819(5) 0.1180(2) 0.0263(12) Uani 1 1 d . .
C55 C 0.6259(6) -0.0597(6) 0.5539(3) 0.0316(15) Uani 1 1 d . .
H55 H 0.6171 -0.1243 0.5766 0.038 Uiso 1 1 calc R U
C18 C 1.0655(6) 0.1429(5) 0.2474(3) 0.0209(12) Uani 1 1 d . .
C45 C 0.3708(6) 0.3601(5) 0.3244(3) 0.0209(12) Uani 1 1 d . .
C2 C 0.6827(6) 0.2183(5) 0.1541(3) 0.0213(12) Uani 1 1 d . .
C38 C 0.8683(7) 0.5334(6) 0.4474(3) 0.0306(15) Uani 1 1 d . .
H38 H 0.9512 0.5245 0.4518 0.037 Uiso 1 1 calc R U
C44 C 0.5050(6) 0.3548(5) 0.3258(3) 0.0208(12) Uani 1 1 d . .
C39 C 0.7841(7) 0.6145(6) 0.4730(3) 0.0286(14) Uani 1 1 d . .
H39 H 0.8099 0.6603 0.4943 0.034 Uiso 1 1 calc R U
C51 C 0.6834(5) 0.0349(5) 0.4622(3) 0.0218(13) Uani 1 1 d . .
C54 C 0.5936(6) 0.0378(7) 0.5772(3) 0.0330(16) Uani 1 1 d . .
H54 H 0.5634 0.0386 0.6156 0.040 Uiso 1 1 calc R U
C49 C 0.2053(6) 0.3446(5) 0.2707(3) 0.0230(13) Uani 1 1 d . .
H49 H 0.1772 0.3364 0.2361 0.028 Uiso 1 1 calc R U
C47 C 0.1679(6) 0.3675(6) 0.3713(3) 0.0266(14) Uani 1 1 d . .
H47 H 0.1148 0.3734 0.4044 0.032 Uiso 1 1 calc R U
C50 C 0.3274(6) 0.3465(5) 0.2731(3) 0.0231(13) Uani 1 1 d . .
H50 H 0.3809 0.3385 0.2401 0.028 Uiso 1 1 calc R U
C64 C 1.1170(6) -0.2514(6) 0.2508(3) 0.0272(14) Uani 1 1 d . .
H64 H 1.1845 -0.2469 0.2247 0.033 Uiso 1 1 calc R U
C37 C 0.8298(6) 0.4658(6) 0.4153(3) 0.0279(14) Uani 1 1 d . .
H37 H 0.8871 0.4112 0.3988 0.033 Uiso 1 1 calc R U
C56 C 0.6714(6) -0.0614(6) 0.4968(3) 0.0292(15) Uani 1 1 d . .
H56 H 0.6941 -0.1273 0.4814 0.035 Uiso 1 1 calc R U
C42 C 0.6718(6) 0.4057(5) 0.3690(3) 0.0215(12) Uani 1 1 d . .
C23 C 1.2669(10) 0.6898(9) 0.0933(4) 0.056(3) Uani 1 1 d . .
H23 H 1.3255 0.7303 0.0796 0.068 Uiso 1 1 calc R U
C32 C 0.4552(7) 0.6020(6) 0.2417(3) 0.0319(15) Uani 1 1 d . .
H32 H 0.3812 0.5886 0.2338 0.038 Uiso 1 1 calc R U
C65 C 1.0385(6) -0.1574(5) 0.2660(3) 0.0227(13) Uani 1 1 d . .
H65 H 1.0528 -0.0899 0.2494 0.027 Uiso 1 1 calc R U
C8 C 0.7485(6) 0.3293(6) 0.0634(3) 0.0300(15) Uani 1 1 d . .
H8 H 0.7299 0.3550 0.0257 0.036 Uiso 1 1 calc R U
C4 C 0.4778(6) 0.1812(6) 0.1639(3) 0.0305(15) Uani 1 1 d . .
H4 H 0.4183 0.1482 0.1849 0.037 Uiso 1 1 calc R U
C19 C 0.9866(7) 0.1345(7) 0.4022(3) 0.0332(16) Uani 1 1 d . .
H19A H 0.9196 0.1816 0.4211 0.050 Uiso 1 1 calc R U
H19B H 1.0625 0.1473 0.4117 0.050 Uiso 1 1 calc R U
H19C H 0.9827 0.0599 0.4147 0.050 Uiso 1 1 calc R U
C41 C 0.6231(7) 0.5574(7) 0.4334(3) 0.0351(17) Uani 1 1 d . .
H41 H 0.5403 0.5657 0.4291 0.042 Uiso 1 1 calc R U
C24 C 1.1456(10) 0.7404(8) 0.0984(4) 0.052(2) Uani 1 1 d . .
H24 H 1.1215 0.8149 0.0872 0.063 Uiso 1 1 calc R U
C13 C 1.1535(6) 0.0925(5) 0.2068(3) 0.0242(13) Uani 1 1 d . .
C6 C 0.5428(7) 0.2911(7) 0.0792(3) 0.0342(16) Uani 1 1 d . .
H6 H 0.5266 0.3313 0.0435 0.041 Uiso 1 1 calc R U
C1 C 0.5408(6) 0.0604(6) 0.2726(3) 0.0295(15) Uani 1 1 d . .
H1A H 0.5759 0.0263 0.3078 0.044 Uiso 1 1 calc R U
H1B H 0.5223 0.0059 0.2525 0.044 Uiso 1 1 calc R U
H1C H 0.4671 0.1126 0.2811 0.044 Uiso 1 1 calc R U
C14 C 1.2527(6) 0.0109(6) 0.2274(3) 0.0294(15) Uani 1 1 d . .
H14 H 1.3119 -0.0225 0.2010 0.035 Uiso 1 1 calc R U
C20 C 1.0916(7) 0.5677(7) 0.1355(3) 0.0321(16) Uani 1 1 d . .
C15 C 1.2637(6) -0.0200(6) 0.2854(3) 0.0303(15) Uani 1 1 d . .
H15 H 1.3305 -0.0732 0.2976 0.036 Uiso 1 1 calc R U
C57 C 0.7304(6) 0.0388(5) 0.3994(3) 0.0211(12) Uani 1 1 d . .
C5 C 0.4546(7) 0.2427(7) 0.1103(3) 0.0345(16) Uani 1 1 d . .
H5 H 0.3792 0.2508 0.0956 0.041 Uiso 1 1 calc R U
C46 C 0.2894(6) 0.3712(6) 0.3735(3) 0.0255(13) Uani 1 1 d . .
H46 H 0.3168 0.3811 0.4079 0.031 Uiso 1 1 calc R U
C26 C 1.0001(6) 0.4979(6) 0.1572(3) 0.0250(13) Uani 1 1 d . .
C29 C 0.7925(6) 0.4940(5) 0.2066(3) 0.0217(12) Uani 1 1 d . .
C10 C 1.0609(7) 0.3066(8) 0.0260(3) 0.0388(18) Uani 1 1 d . .
H10 H 1.0813 0.3013 -0.0153 0.047 Uiso 1 1 calc R U
C48 C 0.1248(6) 0.3550(5) 0.3201(3) 0.0248(13) Uani 1 1 d . .
H48 H 0.0429 0.3537 0.3187 0.030 Uiso 1 1 calc R U
C31 C 0.5639(6) 0.5392(6) 0.2202(3) 0.0279(14) Uani 1 1 d . .
H31 H 0.5627 0.4840 0.1983 0.033 Uiso 1 1 calc R U
C61 C 0.9172(6) -0.2652(6) 0.3293(3) 0.0263(14) Uani 1 1 d . .
H61 H 0.8506 -0.2701 0.3560 0.032 Uiso 1 1 calc R U
C9 C 0.9338(7) 0.3825(7) 0.0311(3) 0.0352(17) Uani 1 1 d . .
H9A H 0.9427 0.4533 0.0386 0.042 Uiso 1 1 calc R U
H9B H 0.8974 0.3922 -0.0054 0.042 Uiso 1 1 calc R U
C59 C 0.8586(6) -0.0574(5) 0.3220(3) 0.0213(12) Uani 1 1 d . .
C58 C 0.7983(6) -0.0559(5) 0.3777(3) 0.0232(13) Uani 1 1 d . .
H58 H 0.8038 -0.1217 0.4015 0.028 Uiso 1 1 calc R U
C7 C 0.6575(6) 0.2808(6) 0.1006(3) 0.0253(13) Uani 1 1 d . .
C12 C 1.1448(6) 0.1153(6) 0.1443(3) 0.0260(14) Uani 1 1 d . .
H12 H 1.2082 0.0774 0.1213 0.031 Uiso 1 1 calc R U
C17 C 1.0771(6) 0.1055(5) 0.3073(3) 0.0237(13) Uani 1 1 d . .
C40 C 0.6609(7) 0.6259(7) 0.4663(3) 0.0361(17) Uani 1 1 d . .
H40 H 0.6032 0.6790 0.4837 0.043 Uiso 1 1 calc R U
C21 C 1.2157(7) 0.5169(8) 0.1295(3) 0.0381(18) Uani 1 1 d . .
H21 H 1.2400 0.4420 0.1393 0.046 Uiso 1 1 calc R U
C16 C 1.1754(6) 0.0277(6) 0.3262(3) 0.0282(14) Uani 1 1 d . .
H16 H 1.1832 0.0070 0.3655 0.034 Uiso 1 1 calc R U
C35 C 0.6770(7) 0.6430(6) 0.2643(3) 0.0324(15) Uani 1 1 d . .
H35 H 0.7507 0.6582 0.2712 0.039 Uiso 1 1 calc R U
C27 C 0.8899(6) 0.5455(6) 0.1856(3) 0.0276(14) Uani 1 1 d . .
H27 H 0.8796 0.6182 0.1913 0.033 Uiso 1 1 calc R U
C52 C 0.6500(6) 0.1330(6) 0.4863(3) 0.0269(14) Uani 1 1 d . .
H52 H 0.6574 0.1979 0.4636 0.032 Uiso 1 1 calc R U
C53 C 0.6059(7) 0.1342(7) 0.5437(3) 0.0316(15) Uani 1 1 d . .
H53 H 0.5847 0.1996 0.5596 0.038 Uiso 1 1 calc R U
C62 C 0.9940(7) -0.3589(6) 0.3134(3) 0.0306(15) Uani 1 1 d . .
H62 H 0.9779 -0.4264 0.3287 0.037 Uiso 1 1 calc R U
C25 C 1.0578(8) 0.6787(7) 0.1205(3) 0.0399(18) Uani 1 1 d . .
H25 H 0.9758 0.7135 0.1251 0.048 Uiso 1 1 calc R U
C67 C 0.8595(11) -0.0437(9) 0.1533(5) 0.065(3) Uani 1 1 d . .
H67A H 0.8300 0.0258 0.1683 0.078 Uiso 1 1 calc R U
H67B H 0.9404 -0.0752 0.1660 0.078 Uiso 1 1 calc R U
C11 C 1.0666(7) 0.1898(6) 0.0550(3) 0.0317(15) Uani 1 1 d . .
H11A H 0.9998 0.1630 0.0435 0.038 Uiso 1 1 calc R U
H11B H 1.1427 0.1436 0.0416 0.038 Uiso 1 1 calc R U
C33 C 0.4548(7) 0.6841(6) 0.2748(4) 0.0397(18) Uani 1 1 d . .
H33 H 0.3811 0.7255 0.2889 0.048 Uiso 1 1 calc R U
C63 C 1.0955(6) -0.3535(6) 0.2745(3) 0.0281(14) Uani 1 1 d . .
H63 H 1.1483 -0.4170 0.2644 0.034 Uiso 1 1 calc R U
C34 C 0.5661(8) 0.7046(7) 0.2868(4) 0.0431(19) Uani 1 1 d . .
H34 H 0.5666 0.7587 0.3096 0.052 Uiso 1 1 calc R U
C22 C 1.3021(8) 0.5781(10) 0.1088(4) 0.051(2) Uani 1 1 d . .
H22 H 1.3845 0.5440 0.1053 0.061 Uiso 1 1 calc R U
C66 C 0.8327(11) 0.2560(10) 0.5911(5) 0.067(3) Uani 1 1 d . .
H66A H 0.7892 0.1977 0.6030 0.080 Uiso 1 1 calc R U
H66B H 0.8681 0.2687 0.6247 0.080 Uiso 1 1 calc R U
Ni1 Ni 0.91894(7) 0.29020(7) 0.15566(3) 0.01972(18) Uani 1 1 d . .
Cl1 Cl 0.8663(7) -0.0240(5) 0.0768(2) 0.145(2) Uani 1 1 d . .

loop_
_atom_site_aniso_label
_atom_site_aniso_U_11
_atom_site_aniso_U_22
_atom_site_aniso_U_33
_atom_site_aniso_U_23
_atom_site_aniso_U_13
_atom_site_aniso_U_12
Eu 0.01433(17) 0.01806(17) 0.01837(17) -0.00175(11) 0.00097(11) -0.00485(11)
Cl4 0.079(2) 0.0462(14) 0.109(3) -0.0011(15) 0.0175(18) -0.0027(13)
Cl3 0.072(2) 0.138(3) 0.0685(19) -0.047(2) -0.0189(15) 0.027(2)
Cl2 0.121(3) 0.081(2) 0.103(3) -0.006(2) -0.005(2) -0.016(2)
O2 0.016(2) 0.025(2) 0.022(2) -0.0044(17) 0.0004(16) -0.0081(17)
O10 0.019(2) 0.022(2) 0.023(2) -0.0035(17) -0.0018(17) -0.0087(17)
O9 0.018(2) 0.020(2) 0.025(2) -0.0014(17) 0.0000(17) -0.0044(17)
O5 0.024(2) 0.031(2) 0.021(2) -0.0002(18) -0.0036(18) -0.0089(19)
O4 0.014(2) 0.020(2) 0.021(2) 0.0004(17) 0.0001(16) -0.0023(16)
O11 0.017(2) 0.022(2) 0.026(2) -0.0054(18) 0.0003(17) -0.0043(17)
O8 0.023(2) 0.019(2) 0.022(2) 0.0002(17) 0.0035(17) -0.0048(17)
O7 0.020(2) 0.021(2) 0.024(2) -0.0017(18) 0.0008(17) -0.0068(18)
O1 0.019(2) 0.020(2) 0.026(2) -0.0020(17) 0.0001(17) -0.0080(17)
O6 0.020(2) 0.030(3) 0.028(2) 0.0025(19) -0.0021(18) -0.0101(19)
O3 0.031(3) 0.065(4) 0.032(3) 0.000(3) 0.004(2) -0.021(3)
N1 0.024(3) 0.034(3) 0.019(3) 0.000(2) 0.002(2) -0.008(2)
C36 0.022(3) 0.028(3) 0.019(3) -0.003(2) 0.001(2) -0.008(3)
C43 0.018(3) 0.029(3) 0.024(3) -0.007(3) 0.002(2) -0.007(3)
C3 0.022(3) 0.027(3) 0.022(3) -0.007(3) -0.001(2) -0.008(3)
C60 0.019(3) 0.023(3) 0.024(3) -0.003(2) -0.004(2) -0.004(2)
C30 0.023(3) 0.023(3) 0.028(3) -0.003(3) 0.002(3) -0.004(3)
N2 0.023(3) 0.034(3) 0.024(3) -0.004(2) 0.003(2) -0.012(2)
C55 0.026(3) 0.037(4) 0.028(4) 0.008(3) -0.001(3) -0.007(3)
C18 0.019(3) 0.018(3) 0.029(3) -0.002(2) -0.003(2) -0.011(2)
C45 0.019(3) 0.018(3) 0.026(3) -0.001(2) -0.001(2) -0.005(2)
C2 0.018(3) 0.027(3) 0.021(3) -0.009(2) 0.001(2) -0.007(2)
C38 0.024(3) 0.042(4) 0.028(3) -0.005(3) -0.003(3) -0.011(3)
C44 0.018(3) 0.022(3) 0.021(3) 0.001(2) 0.000(2) -0.005(2)
C39 0.037(4) 0.030(4) 0.024(3) -0.008(3) -0.005(3) -0.012(3)
C51 0.015(3) 0.027(3) 0.024(3) -0.001(3) -0.001(2) -0.007(2)
C54 0.022(3) 0.058(5) 0.019(3) -0.002(3) 0.001(3) -0.012(3)
C49 0.024(3) 0.017(3) 0.029(3) -0.003(2) -0.006(3) -0.004(2)
C47 0.018(3) 0.029(3) 0.034(4) -0.008(3) 0.003(3) -0.005(3)
C50 0.020(3) 0.026(3) 0.023(3) -0.003(3) 0.002(2) -0.006(3)
C64 0.025(3) 0.028(3) 0.029(3) -0.008(3) 0.002(3) -0.005(3)
C37 0.023(3) 0.037(4) 0.026(3) -0.009(3) 0.001(3) -0.007(3)
C56 0.026(3) 0.034(4) 0.028(3) 0.002(3) 0.000(3) -0.011(3)
C42 0.021(3) 0.024(3) 0.019(3) -0.002(2) -0.003(2) -0.005(2)
C23 0.070(7) 0.083(7) 0.036(4) -0.009(4) 0.007(4) -0.060(6)
C32 0.022(3) 0.026(3) 0.043(4) 0.001(3) 0.001(3) -0.002(3)
C65 0.022(3) 0.021(3) 0.025(3) -0.003(2) -0.003(2) -0.005(2)
C8 0.026(3) 0.042(4) 0.021(3) 0.001(3) -0.001(3) -0.008(3)
C4 0.021(3) 0.042(4) 0.033(4) -0.005(3) -0.001(3) -0.014(3)
C19 0.036(4) 0.041(4) 0.026(3) 0.003(3) -0.007(3) -0.018(3)
C41 0.022(3) 0.042(4) 0.042(4) -0.014(3) -0.007(3) -0.002(3)
C24 0.076(7) 0.051(5) 0.043(5) -0.010(4) 0.009(4) -0.044(5)
C13 0.016(3) 0.024(3) 0.034(4) -0.003(3) 0.000(3) -0.009(2)
C6 0.024(4) 0.048(5) 0.029(4) 0.001(3) -0.006(3) -0.009(3)
C1 0.024(3) 0.030(4) 0.036(4) 0.002(3) -0.001(3) -0.014(3)
C14 0.015(3) 0.025(3) 0.049(4) -0.008(3) 0.001(3) -0.005(3)
C20 0.032(4) 0.050(5) 0.021(3) -0.001(3) -0.001(3) -0.025(3)
C15 0.018(3) 0.020(3) 0.052(4) -0.001(3) -0.007(3) -0.004(3)
C57 0.018(3) 0.024(3) 0.023(3) -0.002(2) 0.001(2) -0.009(2)
C5 0.021(3) 0.050(5) 0.034(4) -0.002(3) -0.009(3) -0.010(3)
C46 0.024(3) 0.030(3) 0.024(3) -0.006(3) -0.001(3) -0.007(3)
C26 0.027(3) 0.030(3) 0.021(3) 0.002(3) -0.005(3) -0.013(3)
C29 0.023(3) 0.022(3) 0.020(3) -0.002(2) -0.004(2) -0.003(2)
C10 0.029(4) 0.065(5) 0.024(3) 0.003(3) 0.003(3) -0.019(4)
C48 0.014(3) 0.026(3) 0.035(4) -0.004(3) -0.002(3) -0.006(2)
C31 0.024(3) 0.028(3) 0.029(3) 0.002(3) 0.001(3) -0.006(3)
C61 0.023(3) 0.025(3) 0.030(3) -0.003(3) 0.001(3) -0.006(3)
C9 0.030(4) 0.052(5) 0.022(3) 0.009(3) 0.002(3) -0.016(3)
C59 0.019(3) 0.019(3) 0.028(3) -0.005(2) -0.003(2) -0.007(2)
C58 0.022(3) 0.020(3) 0.025(3) 0.002(2) 0.002(2) -0.005(2)
C7 0.021(3) 0.031(4) 0.025(3) -0.004(3) -0.003(3) -0.007(3)
C12 0.019(3) 0.027(3) 0.033(4) -0.011(3) 0.008(3) -0.007(3)
C17 0.019(3) 0.023(3) 0.033(3) -0.002(3) -0.005(3) -0.011(3)
C40 0.031(4) 0.037(4) 0.041(4) -0.019(3) -0.006(3) 0.001(3)
C21 0.032(4) 0.060(5) 0.027(4) 0.002(3) -0.005(3) -0.024(4)
C16 0.025(3) 0.025(3) 0.037(4) 0.000(3) -0.009(3) -0.012(3)
C35 0.028(4) 0.027(4) 0.042(4) -0.008(3) -0.006(3) -0.002(3)
C27 0.027(3) 0.024(3) 0.035(4) -0.005(3) -0.002(3) -0.010(3)
C52 0.025(3) 0.030(4) 0.026(3) -0.001(3) 0.002(3) -0.010(3)
C53 0.027(4) 0.043(4) 0.028(4) -0.012(3) 0.001(3) -0.011(3)
C62 0.035(4) 0.019(3) 0.037(4) -0.002(3) 0.000(3) -0.007(3)
C25 0.051(5) 0.045(5) 0.032(4) -0.004(3) 0.002(3) -0.029(4)
C67 0.075(7) 0.059(6) 0.056(6) -0.029(5) -0.025(5) 0.022(5)
C11 0.024(3) 0.040(4) 0.030(4) -0.013(3) 0.007(3) -0.005(3)
C33 0.033(4) 0.030(4) 0.051(5) -0.006(3) 0.004(3) 0.002(3)
C63 0.028(3) 0.023(3) 0.030(3) -0.007(3) -0.002(3) 0.001(3)
C34 0.043(5) 0.031(4) 0.053(5) -0.017(4) 0.004(4) 0.002(3)
C22 0.039(5) 0.092(8) 0.034(4) -0.004(4) -0.002(3) -0.041(5)
C66 0.066(7) 0.078(8) 0.059(6) -0.013(6) -0.015(5) -0.014(6)
Ni1 0.0153(4) 0.0249(4) 0.0190(4) -0.0008(3) 0.0012(3) -0.0067(3)
Cl1 0.224(7) 0.113(4) 0.109(4) -0.005(3) -0.029(4) -0.055(4)

loop_
_atom_type_symbol
_atom_type_description
_atom_type_scat_dispersion_real
_atom_type_scat_dispersion_imag
_atom_type_scat_source
C C 0.0033 0.0016 'International Tables Vol C Tables 4.2.6.8 and 6.1.1.4'
H H 0.0000 0.0000 'International Tables Vol C Tables 4.2.6.8 and 6.1.1.4'
Cl Cl 0.1484 0.1585 'International Tables Vol C Tables 4.2.6.8 and 6.1.1.4'
Eu Eu -0.1578 3.6682 'International Tables Vol C Tables 4.2.6.8 and 6.1.1.4'
N N 0.0061 0.0033 'International Tables Vol C Tables 4.2.6.8 and 6.1.1.4'
Ni Ni 0.3393 1.1124 'International Tables Vol C Tables 4.2.6.8 and 6.1.1.4'
O O 0.0106 0.0060 'International Tables Vol C Tables 4.2.6.8 and 6.1.1.4'

loop_
_geom_angle_atom_site_label_1
_geom_angle_atom_site_label_2
_geom_angle_atom_site_label_3
_geom_angle
O2 Eu O5 121.33(14)
O2 Eu O7 60.93(14)
O2 Eu O1 59.04(13)
O2 Eu C18 76.65(15)
O2 Eu C2 21.55(15)
O2 Eu Ni1 37.94(10)
O10 Eu O2 95.68(15)
O10 Eu O9 129.02(15)
O10 Eu O5 142.01(14)
O10 Eu O4 143.22(15)
O10 Eu O11 73.00(15)
O10 Eu O8 80.21(15)
O10 Eu O7 80.29(14)
O10 Eu O1 66.97(14)
O10 Eu C18 164.04(15)
O10 Eu C2 74.97(15)
O10 Eu Ni1 110.87(11)
O9 Eu O2 81.93(15)
O9 Eu O5 69.75(15)
O9 Eu O4 82.40(14)
O9 Eu O7 136.13(14)
O9 Eu O1 68.64(14)
O9 Eu C18 64.44(15)
O9 Eu C2 90.54(16)
O9 Eu Ni1 98.03(11)
O5 Eu C18 44.96(15)
O5 Eu C2 142.65(15)
O5 Eu Ni1 95.81(10)
O4 Eu O2 67.23(14)
O4 Eu O5 59.09(14)
O4 Eu O7 62.93(14)
O4 Eu O1 121.16(14)
O4 Eu C18 20.83(15)
O4 Eu C2 87.86(15)
O4 Eu Ni1 36.85(10)
O11 Eu O2 137.73(15)
O11 Eu O9 137.00(15)
O11 Eu O5 73.52(15)
O11 Eu O4 97.43(15)
O11 Eu O7 76.91(14)
O11 Eu O1 138.50(14)
O11 Eu C18 103.10(15)
O11 Eu C2 132.46(16)
O11 Eu Ni1 107.28(11)
O8 Eu O2 141.19(15)
O8 Eu O9 71.82(15)
O8 Eu O5 75.88(15)
O8 Eu O4 133.69(15)
O8 Eu O11 78.27(15)
O8 Eu O7 151.99(14)
O8 Eu O1 84.54(15)
O8 Eu C18 114.57(16)
O8 Eu C2 128.97(16)
O8 Eu Ni1 168.53(11)
O7 Eu O5 108.88(13)
O7 Eu C18 83.75(14)
O7 Eu C2 63.72(15)
O7 Eu Ni1 38.20(9)
O1 Eu O5 137.73(14)
O1 Eu O7 105.92(13)
O1 Eu C18 118.39(14)
O1 Eu C2 44.79(14)
O1 Eu Ni1 96.90(9)
C18 Eu C2 98.19(16)
C18 Eu Ni1 54.80(11)
C2 Eu Ni1 54.60(11)
C2 O2 Eu 116.0(4)
C2 O2 Ni1 124.8(4)
Ni1 O2 Eu 95.22(16)
C44 O10 Eu 132.6(4)
C59 O9 Eu 137.2(4)
C19 O5 Eu 128.9(4)
C17 O5 Eu 109.3(4)
C17 O5 C19 117.1(5)
C18 O4 Eu 119.7(4)
C18 O4 Ni1 128.2(4)
Ni1 O4 Eu 98.35(17)
C42 O11 Eu 133.7(4)
C57 O8 Eu 137.8(4)
C29 O7 Eu 135.4(4)
C29 O7 Ni1 126.3(4)
Ni1 O7 Eu 86.35(15)
C3 O1 Eu 109.9(3)
C3 O1 C1 117.7(5)
C1 O1 Eu 122.8(4)
C26 O6 Ni1 125.8(4)
C10 O3 H3 109.5
C8 N1 C9 117.3(6)
C8 N1 Ni1 126.1(5)
C9 N1 Ni1 116.2(4)
C37 C36 C42 117.9(6)
C41 C36 C37 118.7(6)
C41 C36 C42 123.3(6)
C44 C43 H43 118.6
C44 C43 C42 122.9(6)
C42 C43 H43 118.6
O1 C3 C2 111.8(5)
C4 C3 O1 126.3(6)
C4 C3 C2 121.9(6)
C65 C60 C59 118.2(6)
C61 C60 C65 118.3(6)
C61 C60 C59 123.5(6)
C31 C30 C29 118.7(6)
C35 C30 C29 121.9(6)
C35 C30 C31 119.4(6)
C12 N2 C11 117.7(6)
C12 N2 Ni1 125.7(5)
C11 N2 Ni1 116.3(4)
C54 C55 H55 120.0
C54 C55 C56 120.0(7)
C56 C55 H55 120.0
O4 C18 Eu 39.4(3)
O4 C18 C13 124.8(6)
O4 C18 C17 116.8(6)
C13 C18 Eu 143.5(4)
C13 C18 C17 118.4(6)
C17 C18 Eu 87.0(4)
C50 C45 C44 118.8(6)
C50 C45 C46 118.9(6)
C46 C45 C44 122.1(6)
O2 C2 Eu 42.4(3)
O2 C2 C3 116.9(6)
O2 C2 C7 125.1(6)
C3 C2 Eu 84.3(4)
C7 C2 Eu 145.7(4)
C7 C2 C3 118.1(6)
C39 C38 H38 119.7
C37 C38 H38 119.7
C37 C38 C39 120.5(7)
O10 C44 C43 124.5(6)
O10 C44 C45 114.9(5)
C43 C44 C45 120.5(6)
C38 C39 H39 120.5
C40 C39 C38 118.9(6)
C40 C39 H39 120.5
C56 C51 C57 123.0(6)
C52 C51 C56 119.0(6)
C52 C51 C57 118.0(6)
C55 C54 H54 119.8
C55 C54 C53 120.3(6)
C53 C54 H54 119.8
C50 C49 H49 120.0
C50 C49 C48 120.0(6)
C48 C49 H49 120.0
C46 C47 H47 119.6
C48 C47 H47 119.6
C48 C47 C46 120.7(6)
C45 C50 H50 119.6
C49 C50 C45 120.7(6)
C49 C50 H50 119.6
C65 C64 H64 119.8
C65 C64 C63 120.3(6)
C63 C64 H64 119.8
C36 C37 C38 120.8(7)
C36 C37 H37 119.6
C38 C37 H37 119.6
C55 C56 C51 120.4(7)
C55 C56 H56 119.8
C51 C56 H56 119.8
O11 C42 C36 115.9(5)
O11 C42 C43 124.9(6)
C43 C42 C36 119.2(6)
C24 C23 H23 120.0
C22 C23 H23 120.0
C22 C23 C24 120.0(8)
C31 C32 H32 119.4
C33 C32 H32 119.4
C33 C32 C31 121.3(7)
C60 C65 H65 119.6
C64 C65 C60 120.8(6)
C64 C65 H65 119.6
N1 C8 H8 116.6
N1 C8 C7 126.7(6)
C7 C8 H8 116.6
C3 C4 H4 120.3
C3 C4 C5 119.3(6)
C5 C4 H4 120.3
O5 C19 H19A 109.5
O5 C19 H19B 109.5
O5 C19 H19C 109.5
H19A C19 H19B 109.5
H19A C19 H19C 109.5
H19B C19 H19C 109.5
C36 C41 H41 119.5
C36 C41 C40 121.0(7)
C40 C41 H41 119.5
C23 C24 H24 120.2
C23 C24 C25 119.5(9)
C25 C24 H24 120.2
C18 C13 C14 118.4(6)
C18 C13 C12 123.6(6)
C14 C13 C12 117.9(6)
C5 C6 H6 119.5
C5 C6 C7 121.0(7)
C7 C6 H6 119.5
O1 C1 H1A 109.5
O1 C1 H1B 109.5
O1 C1 H1C 109.5
H1A C1 H1B 109.5
H1A C1 H1C 109.5
H1B C1 H1C 109.5
C13 C14 H14 119.2
C15 C14 C13 121.6(7)
C15 C14 H14 119.2
C21 C20 C26 118.4(7)
C25 C20 C26 122.7(7)
C25 C20 C21 118.9(7)
C14 C15 H15 119.7
C14 C15 C16 120.7(6)
C16 C15 H15 119.7
O8 C57 C51 116.2(6)
O8 C57 C58 123.7(6)
C58 C57 C51 120.1(6)
C4 C5 H5 119.9
C6 C5 C4 120.3(7)
C6 C5 H5 119.9
C45 C46 H46 119.9
C47 C46 C45 120.3(6)
C47 C46 H46 119.9
O6 C26 C20 115.5(6)
O6 C26 C27 125.9(6)
C27 C26 C20 118.6(6)
O7 C29 C30 115.9(6)
O7 C29 C27 124.8(6)
C27 C29 C30 119.2(6)
O3 C10 H10 106.1
O3 C10 C9 113.6(7)
O3 C10 C11 109.7(6)
C9 C10 H10 106.1
C11 C10 H10 106.1
C11 C10 C9 114.6(6)
C49 C48 H48 120.3
C47 C48 C49 119.3(6)
C47 C48 H48 120.3
C30 C31 H31 120.2
C32 C31 C30 119.5(7)
C32 C31 H31 120.2
C60 C61 H61 119.6
C62 C61 C60 120.9(6)
C62 C61 H61 119.6
N1 C9 C10 112.7(6)
N1 C9 H9A 109.0
N1 C9 H9B 109.0
C10 C9 H9A 109.0
C10 C9 H9B 109.0
H9A C9 H9B 107.8
O9 C59 C60 116.9(6)
O9 C59 C58 124.4(6)
C58 C59 C60 118.6(6)
C57 C58 C59 123.9(6)
C57 C58 H58 118.0
C59 C58 H58 118.0
C2 C7 C8 122.9(6)
C2 C7 C6 119.4(6)
C6 C7 C8 117.5(6)
N2 C12 C13 126.7(6)
N2 C12 H12 116.6
C13 C12 H12 116.6
O5 C17 C18 111.9(5)
C16 C17 O5 126.1(6)
C16 C17 C18 122.0(6)
C39 C40 C41 120.1(7)
C39 C40 H40 120.0
C41 C40 H40 120.0
C20 C21 H21 120.0
C22 C21 C20 120.1(9)
C22 C21 H21 120.0
C15 C16 H16 120.6
C17 C16 C15 118.8(7)
C17 C16 H16 120.6
C30 C35 H35 119.8
C30 C35 C34 120.4(7)
C34 C35 H35 119.8
C26 C27 C29 126.3(6)
C26 C27 H27 116.9
C29 C27 H27 116.9
C51 C52 H52 119.8
C53 C52 C51 120.4(7)
C53 C52 H52 119.8
C54 C53 C52 119.8(7)
C54 C53 H53 120.1
C52 C53 H53 120.1
C61 C62 H62 119.7
C63 C62 C61 120.6(6)
C63 C62 H62 119.7
C24 C25 H25 119.5
C20 C25 C24 120.9(9)
C20 C25 H25 119.5
Cl2 C67 H67A 109.9
Cl2 C67 H67B 109.9
H67A C67 H67B 108.3
Cl1 C67 Cl2 108.8(6)
Cl1 C67 H67A 109.9
Cl1 C67 H67B 109.9
N2 C11 C10 112.6(6)
N2 C11 H11A 109.1
N2 C11 H11B 109.1
C10 C11 H11A 109.1
C10 C11 H11B 109.1
H11A C11 H11B 107.8
C32 C33 H33 120.2
C32 C33 C34 119.5(7)
C34 C33 H33 120.2
C64 C63 H63 120.5
C62 C63 C64 119.1(6)
C62 C63 H63 120.5
C35 C34 C33 119.8(8)
C35 C34 H34 120.1
C33 C34 H34 120.1
C23 C22 C21 120.5(9)
C23 C22 H22 119.7
C21 C22 H22 119.7
Cl4 C66 Cl3 112.9(7)
Cl4 C66 H66A 109.0
Cl4 C66 H66B 109.0
Cl3 C66 H66A 109.0
Cl3 C66 H66B 109.0
H66A C66 H66B 107.8
O2 Ni1 Eu 46.84(12)
O2 Ni1 O7 79.85(17)
O2 Ni1 O6 168.41(19)
O2 Ni1 N2 102.0(2)
O4 Ni1 Eu 44.80(12)
O4 Ni1 O2 81.65(17)
O4 Ni1 O7 82.50(17)
O4 Ni1 O6 93.90(18)
O4 Ni1 N1 170.8(2)
O4 Ni1 N2 90.2(2)
O7 Ni1 Eu 55.45(12)
O6 Ni1 Eu 123.45(14)
O6 Ni1 O7 88.99(18)
O6 Ni1 N2 88.6(2)
N1 Ni1 Eu 128.72(16)
N1 Ni1 O2 89.4(2)
N1 Ni1 O7 98.3(2)
N1 Ni1 O6 95.3(2)
N1 Ni1 N2 89.3(2)
N2 Ni1 Eu 120.47(16)
N2 Ni1 O7 172.2(2)

loop_
_geom_bond_atom_site_label_1
_geom_bond_atom_site_label_2
_geom_bond_distance
Eu O2 2.430(4)
Eu O10 2.307(4)
Eu O9 2.353(4)
Eu O5 2.751(5)
Eu O4 2.363(4)
Eu O11 2.337(4)
Eu O8 2.333(4)
Eu O7 2.738(4)
Eu O1 2.679(4)
Eu C18 3.231(6)
Eu C2 3.238(6)
Eu Ni1 3.3180(8)
Cl4 C66 1.702(12)
Cl3 C66 1.761(12)
Cl2 C67 1.803(14)
O2 C2 1.324(8)
O2 Ni1 2.048(4)
O10 C44 1.275(8)
O9 C59 1.262(8)
O5 C19 1.419(8)
O5 C17 1.383(8)
O4 C18 1.323(8)
O4 Ni1 2.011(4)
O11 C42 1.278(8)
O8 C57 1.270(8)
O7 C29 1.282(8)
O7 Ni1 2.056(4)
O1 C3 1.378(8)
O1 C1 1.423(8)
O6 C26 1.280(9)
O6 Ni1 2.051(5)
O3 H3 0.8200
O3 C10 1.418(10)
N1 C8 1.272(9)
N1 C9 1.478(8)
N1 Ni1 2.032(6)
C36 C37 1.390(9)
C36 C42 1.517(9)
C36 C41 1.372(10)
C43 H43 0.9300
C43 C44 1.404(9)
C43 C42 1.415(9)
C3 C2 1.415(9)
C3 C4 1.373(9)
C60 C65 1.397(9)
C60 C61 1.401(9)
C60 C59 1.498(9)
C30 C29 1.490(9)
C30 C31 1.418(10)
C30 C35 1.388(10)
N2 C12 1.281(9)
N2 C11 1.464(9)
N2 Ni1 2.053(6)
C55 H55 0.9300
C55 C54 1.382(11)
C55 C56 1.383(10)
C18 C13 1.407(9)
C18 C17 1.429(9)
C45 C44 1.502(8)
C45 C50 1.395(9)
C45 C46 1.395(9)
C2 C7 1.407(9)
C38 H38 0.9300
C38 C39 1.389(10)
C38 C37 1.385(10)
C39 H39 0.9300
C39 C40 1.386(11)
C51 C56 1.393(9)
C51 C57 1.510(9)
C51 C52 1.397(10)
C54 H54 0.9300
C54 C53 1.383(11)
C49 H49 0.9300
C49 C50 1.388(9)
C49 C48 1.395(9)
C47 H47 0.9300
C47 C46 1.386(9)
C47 C48 1.387(10)
C50 H50 0.9300
C64 H64 0.9300
C64 C65 1.381(9)
C64 C63 1.398(10)
C37 H37 0.9300
C56 H56 0.9300
C23 H23 0.9300
C23 C24 1.371(16)
C23 C22 1.389(16)
C32 H32 0.9300
C32 C31 1.388(10)
C32 C33 1.385(12)
C65 H65 0.9300
C8 H8 0.9300
C8 C7 1.459(9)
C4 H4 0.9300
C4 C5 1.401(11)
C19 H19A 0.9600
C19 H19B 0.9600
C19 H19C 0.9600
C41 H41 0.9300
C41 C40 1.402(10)
C24 H24 0.9300
C24 C25 1.408(11)
C13 C14 1.415(10)
C13 C12 1.466(10)
C6 H6 0.9300
C6 C5 1.373(11)
C6 C7 1.408(9)
C1 H1A 0.9600
C1 H1B 0.9600
C1 H1C 0.9600
C14 H14 0.9300
C14 C15 1.373(11)
C20 C26 1.509(9)
C20 C21 1.401(12)
C20 C25 1.377(12)
C15 H15 0.9300
C15 C16 1.400(11)
C57 C58 1.400(9)
C5 H5 0.9300
C46 H46 0.9300
C26 C27 1.394(10)
C29 C27 1.410(9)
C10 H10 0.9800
C10 C9 1.537(11)
C10 C11 1.531(12)
C48 H48 0.9300
C31 H31 0.9300
C61 H61 0.9300
C61 C62 1.376(10)
C9 H9A 0.9700
C9 H9B 0.9700
C59 C58 1.407(9)
C58 H58 0.9300
C12 H12 0.9300
C17 C16 1.373(10)
C40 H40 0.9300
C21 H21 0.9300
C21 C22 1.385(11)
C16 H16 0.9300
C35 H35 0.9300
C35 C34 1.407(11)
C27 H27 0.9300
C52 H52 0.9300
C52 C53 1.386(10)
C53 H53 0.9300
C62 H62 0.9300
C62 C63 1.391(10)
C25 H25 0.9300
C67 H67A 0.9700
C67 H67B 0.9700
C67 Cl1 1.774(12)
C11 H11A 0.9700
C11 H11B 0.9700
C33 H33 0.9300
C33 C34 1.401(13)
C63 H63 0.9300
C34 H34 0.9300
C22 H22 0.9300
C66 H66A 0.9700
C66 H66B 0.9700

loop_
_geom_torsion_atom_site_label_1
_geom_torsion_atom_site_label_2
_geom_torsion_atom_site_label_3
_geom_torsion_atom_site_label_4
_geom_torsion
Eu O2 C2 C3 -44.1(7)
Eu O2 C2 C7 136.7(6)
Eu O10 C44 C43 30.3(9)
Eu O10 C44 C45 -153.0(4)
Eu O9 C59 C60 -171.3(4)
Eu O9 C59 C58 5.7(10)
Eu O5 C17 C18 28.8(6)
Eu O5 C17 C16 -150.9(5)
Eu O4 C18 C13 134.1(5)
Eu O4 C18 C17 -45.0(6)
Eu O11 C42 C36 173.3(4)
Eu O11 C42 C43 -8.3(10)
Eu O8 C57 C51 163.9(4)
Eu O8 C57 C58 -14.6(10)
Eu O7 C29 C30 -64.9(8)
Eu O7 C29 C27 118.9(6)
Eu O1 C3 C2 33.7(6)
Eu O1 C3 C4 -146.0(6)
Eu C18 C13 C14 -132.1(6)
Eu C18 C13 C12 44.4(10)
Eu C18 C17 O5 -22.8(4)
Eu C18 C17 C16 156.9(6)
Eu C2 C7 C8 57.7(11)
Eu C2 C7 C6 -127.3(7)
O2 C2 C7 C8 2.5(11)
O2 C2 C7 C6 177.6(6)
O9 C59 C58 C57 -2.8(10)
O5 C17 C16 C15 176.5(6)
O4 C18 C13 C14 177.9(6)
O4 C18 C13 C12 -5.7(10)
O4 C18 C17 O5 3.9(7)
O4 C18 C17 C16 -176.4(6)
O8 C57 C58 C59 6.8(10)
O7 C29 C27 C26 0.8(11)
O1 C3 C2 Eu -25.7(5)
O1 C3 C2 O2 2.4(8)
O1 C3 C2 C7 -178.4(6)
O1 C3 C4 C5 179.0(7)
O6 C26 C27 C29 -1.4(12)
O3 C10 C9 N1 -109.3(7)
O3 C10 C11 N2 55.9(8)
N1 C8 C7 C2 -13.9(12)
N1 C8 C7 C6 171.0(8)
C36 C41 C40 C39 0.1(13)
C3 C2 C7 C8 -176.6(6)
C3 C2 C7 C6 -1.6(10)
C3 C4 C5 C6 0.2(12)
C60 C61 C62 C63 1.3(11)
C60 C59 C58 C57 174.2(6)
C30 C29 C27 C26 -175.2(6)
C30 C35 C34 C33 -2.2(13)
C55 C54 C53 C52 0.5(11)
C18 C13 C14 C15 0.6(10)
C18 C13 C12 N2 -0.1(11)
C18 C17 C16 C15 -3.1(9)
C2 C3 C4 C5 -0.7(11)
C38 C39 C40 C41 -1.0(12)
C44 C43 C42 O11 -9.4(10)
C44 C43 C42 C36 169.1(6)
C44 C45 C50 C49 176.4(6)
C44 C45 C46 C47 -175.1(6)
C39 C38 C37 C36 0.9(11)
C51 C57 C58 C59 -171.6(6)
C51 C52 C53 C54 -0.8(10)
C54 C55 C56 C51 -0.8(11)
C50 C45 C44 O10 -19.9(8)
C50 C45 C44 C43 156.9(6)
C50 C45 C46 C47 0.7(10)
C50 C49 C48 C47 0.2(10)
C37 C36 C42 O11 -10.7(9)
C37 C36 C42 C43 170.7(6)
C37 C36 C41 C40 1.3(12)
C37 C38 C39 C40 0.5(11)
C56 C55 C54 C53 0.3(11)
C56 C51 C57 O8 161.8(6)
C56 C51 C57 C58 -19.6(9)
C56 C51 C52 C53 0.2(10)
C42 C36 C37 C38 176.6(6)
C42 C36 C41 C40 -177.0(7)
C42 C43 C44 O10 -1.4(10)
C42 C43 C44 C45 -177.8(6)
C23 C24 C25 C20 -2.1(13)
C32 C33 C34 C35 1.2(13)
C65 C60 C61 C62 0.1(10)
C65 C60 C59 O9 27.4(8)
C65 C60 C59 C58 -149.9(6)
C65 C64 C63 C62 0.1(10)
C8 N1 C9 C10 -124.8(8)
C4 C3 C2 Eu 154.0(6)
C4 C3 C2 O2 -177.9(6)
C4 C3 C2 C7 1.4(10)
C19 O5 C17 C18 -173.5(5)
C19 O5 C17 C16 6.9(9)
C41 C36 C37 C38 -1.8(11)
C41 C36 C42 O11 167.5(7)
C41 C36 C42 C43 -11.0(10)
C24 C23 C22 C21 -0.1(13)
C13 C18 C17 O5 -175.2(5)
C13 C18 C17 C16 4.5(9)
C13 C14 C15 C16 0.9(10)
C1 O1 C3 C2 -179.2(6)
C1 O1 C3 C4 1.1(10)
C14 C13 C12 N2 176.4(6)
C14 C15 C16 C17 0.4(10)
C20 C26 C27 C29 177.3(6)
C20 C21 C22 C23 -0.7(12)
C57 C51 C56 C55 -179.0(6)
C57 C51 C52 C53 179.8(6)
C5 C6 C7 C2 1.2(12)
C5 C6 C7 C8 176.5(7)
C46 C45 C44 O10 155.9(6)
C46 C45 C44 C43 -27.3(9)
C46 C45 C50 C49 0.4(10)
C46 C47 C48 C49 0.9(10)
C26 C20 C21 C22 179.0(7)
C26 C20 C25 C24 -177.6(7)
C29 C30 C31 C32 -177.8(6)
C29 C30 C35 C34 179.0(7)
C48 C49 C50 C45 -0.8(10)
C48 C47 C46 C45 -1.3(11)
C31 C30 C29 O7 -35.5(9)
C31 C30 C29 C27 140.9(7)
C31 C30 C35 C34 1.8(11)
C31 C32 C33 C34 0.1(12)
C61 C60 C65 C64 -1.4(10)
C61 C60 C59 O9 -153.1(6)
C61 C60 C59 C58 29.6(9)
C61 C62 C63 C64 -1.4(11)
C9 N1 C8 C7 174.5(7)
C9 C10 C11 N2 -73.2(8)
C59 C60 C65 C64 178.1(6)
C59 C60 C61 C62 -179.4(6)
C7 C6 C5 C4 -0.5(13)
C12 N2 C11 C10 -124.6(7)
C12 C13 C14 C15 -176.1(6)
C17 C18 C13 C14 -3.1(9)
C17 C18 C13 C12 173.3(6)
C21 C20 C26 O6 -27.4(9)
C21 C20 C26 C27 153.8(7)
C21 C20 C25 C24 1.3(11)
C35 C30 C29 O7 147.3(7)
C35 C30 C29 C27 -36.3(10)
C35 C30 C31 C32 -0.6(10)
C52 C51 C56 C55 0.6(10)
C52 C51 C57 O8 -17.7(8)
C52 C51 C57 C58 160.9(6)
C25 C20 C26 O6 151.5(7)
C25 C20 C26 C27 -27.4(10)
C25 C20 C21 C22 0.1(11)
C11 N2 C12 C13 -178.2(6)
C11 C10 C9 N1 17.9(9)
C33 C32 C31 C30 -0.4(11)
C63 C64 C65 C60 1.3(10)
C22 C23 C24 C25 1.5(13)
Ni1 O2 C2 Eu -117.6(5)
Ni1 O2 C2 C3 -161.7(4)
Ni1 O2 C2 C7 19.1(9)
Ni1 O4 C18 Eu -131.5(6)
Ni1 O4 C18 C13 2.5(8)
Ni1 O4 C18 C17 -176.5(4)
Ni1 O7 C29 C30 166.0(4)
Ni1 O7 C29 C27 -10.2(9)
Ni1 O6 C26 C20 -167.7(4)
Ni1 O6 C26 C27 11.1(9)
Ni1 N1 C8 C7 1.0(11)
Ni1 N1 C9 C10 49.3(8)
Ni1 N2 C12 C13 8.1(10)
Ni1 N2 C11 C10 49.7(7)
